data_2010496
loop_
_publ_author_name
'Nurit, J.'
'Rambaud, J.'
'Pauvert, B.'
'Doumbia, O.'
'T\'erol, A.'
'Chevallet, P.'
'Declercq, J.-P.'

_publ_section_title
;
 Polymorph (II) of Methyl
 3-(4-Ethoxy-\a-hydroxyiminobenzyl)-1,2,2-trimethyl-cyclopentanecarboxylate
;
_journal_issue 2
_journal_name_full 'Acta Crystallographica Section C'
_journal_page_first 322
_journal_page_last 324
_journal_paper_doi 10.1107/S0108270194006013
_journal_volume 51
_journal_year 1995
_chemical_formula_sum 'C19 H27 N O4'
_chemical_formula_weight 333.428
_space_group_IT_number 15
_symmetry_cell_setting monoclinic
_symmetry_space_group_name_Hall '-C 2yc'
_symmetry_space_group_name_H-M 'C 1 2/c 1'
_atom_type_scat_source IntTabIV
_cell_angle_alpha 90
_cell_angle_beta 125.620(10)
_cell_angle_gamma 90
_cell_formula_units_Z 8
_cell_length_a 24.179(2)
_cell_length_b 11.2030(10)
_cell_length_c 17.286(2)
_cell_measurement_reflns_used 18
_cell_measurement_temperature 293
_cell_measurement_theta_max 25
_cell_measurement_theta_min 15
_cell_volume 3806.3(8)
_diffrn_measurement_device 'Huber four circle'
_diffrn_measurement_method \w/2\q
_diffrn_radiation_type CuK\a
_diffrn_radiation_wavelength 1.54178
_diffrn_reflns_limit_h_max 23
_diffrn_reflns_limit_h_min -28
_diffrn_reflns_limit_k_max 13
_diffrn_reflns_limit_k_min 0
_diffrn_reflns_limit_l_max 20
_diffrn_reflns_limit_l_min 0
_diffrn_reflns_number 3432
_diffrn_reflns_theta_max 67.5
_diffrn_standards_interval_count 50
_diffrn_standards_number 3
_exptl_absorpt_coefficient_mu 0.578
_exptl_absorpt_correction_type none
_exptl_crystal_colour Colourless
_exptl_crystal_density_diffrn 1.16
_exptl_crystal_description prism
_exptl_crystal_size_max 0.43
_exptl_crystal_size_mid 0.3
_exptl_crystal_size_min 0.3
_refine_diff_density_max 0.25
_refine_diff_density_min -0.23
_refine_ls_extinction_method none?
_refine_ls_goodness_of_fit_obs 1.53
_refine_ls_hydrogen_treatment noref
_refine_ls_number_parameters 228
_refine_ls_number_reflns 2850
_refine_ls_R_factor_obs 0.058
_refine_ls_shift/esd_max 0.1
_refine_ls_structure_factor_coef F
_refine_ls_weighting_details 'w = 1/[\s^2^(F) + 0.005315F^2^]'
_refine_ls_weighting_scheme calc
_refine_ls_wR_factor_obs 0.088
_reflns_number_observed 2850
_reflns_number_total 3432
_reflns_observed_criterion I>=2.5\s
_cod_data_source_file pa1101.cif
_cod_data_source_block pa1101_structure_1_of_1
_cod_depositor_comments
;
The following automatic conversions were performed:

'_refine_ls_weighting_scheme' value 'w = 1/[\s^2^(F) + 0.005315F^2^]'
was changed to 'calc'. New tag '_refine_ls_weighting_details' was
created. The value of the new tag was set to 'w = 1/[\s^2^(F) +
0.005315F^2^]'.

Automatic conversion script
Id: cif_fix_values 3143 2015-03-26 13:38:13Z robertas 
;
_cod_original_cell_volume 3806.0(10)
_cod_original_sg_symbol_H-M 'C 2/c'
_cod_original_formula_sum 'C19 H27 N1 O4'
_cod_database_code 2010496

loop_
_symmetry_equiv_pos_as_xyz
x,y,z
x,-y,1/2+z
-x,-y,-z
-x,y,1/2-z
1/2+x,1/2+y,z
1/2+x,1/2-y,1/2+z
1/2-x,1/2-y,-z
1/2-x,1/2+y,1/2-z

loop_
_atom_site_label
_atom_site_fract_x
_atom_site_fract_y
_atom_site_fract_z
C(1) -.74840(10) .4269(2) -.34020(10)
C(11) -.77060(10) .5256(2) -.4123(2)
C(12) -.80010(10) .3248(3) -.3881(2)
C(2) -.67300(10) .3861(2) -.29620(10)
C(21) -.6679(2) .2891(4) -.3538(2)
C(22) -.6304(2) .4922(4) -.2858(3)
C(3) -.65010(10) .3388(2) -.1977(2)
C(31) -.57420(10) .3175(2) -.1278(2)
C(32) -.54540(10) .2011(2) -.12930(10)
C(33) -.48780(10) .1941(2) -.1294(2)
C(34) -.46220(10) .0851(2) -.1304(2)
C(35) -.49150(10) -.0197(2) -.12880(10)
C(36) -.54870(10) -.0145(2) -.12830(10)
C(37) -.57500(10) .0953(2) -.12860(10)
C(38) -.48720(10) -.2329(2) -.1218(2)
C(39) -.4400(2) -.3292(3) -.1101(2)
C(4) -.68230(10) .4236(3) -.16550(10)
C(41) -.7948(2) .5745(4) -.5622(2)
C(5) -.74600(10) .4711(3) -.2542(2)
N -.53920(10) .4027(2) -.07070(10)
O(1) -.46070(10) -.12230(10) -.12690(10)
O(2) -.46870(10) .37770(10) -.00670(10)
O(3) -.78080(10) .6272(2) -.4026(2)
O(4) -.77770(10) .4869(2) -.49090(10)
H34 -.41850(10) .0814(2) -.1325(2)
H33 -.46330(10) .2751(2) -.1289(2)
H37 -.61960(10) .0988(2) -.1285(2)
H36 -.57240(10) -.0957(2) -.1276(2)
H3 -.6734(11) .262(2) -.2071(15)
H4 -.64790(10) .4960(3) -.1247(2)
H4' -.69440(10) .3765(3) -.1227(2)
H5 -.79000(10) .4388(3) -.2589(2)
H5' -.74560(10) .5675(3) -.2527(2)
H38 -.49010(10) -.2327(2) -.0618(2)
H38' -.53730(10) -.2471(2) -.1865(2)
H39 -.4589(2) -.4149(3) -.1062(2)
H39' -.3899(2) -.3140(3) -.0455(2)
H39" -.4372(2) -.3283(3) -.1703(2)
H21 -.6984(2) .2133(4) -.3618(2)
H21' -.6155(2) .2618(4) -.3171(2)
H21" -.6861(2) .3236(4) -.4232(2)
H22 -.63390(10) .5611(3) -.2452(3)
H22' -.64860(10) .5264(3) -.3553(3)
H22" -.57800(10) .4646(3) -.2492(3)
H12 -.78500(10) .2533(3) -.3377(2)
H12' -.80160(10) .2928(3) -.4481(2)
H12" -.84990(10) .3568(3) -.4123(2)
H41 -.7988(2) .5319(4) -.6218(2)
H41' -.7556(2) .6420(4) -.5322(2)
H41" -.8429(2) .6154(4) -.5868(2)
H -.438(2) .465(4) .056(3)

loop_
_geom_angle_atom_site_label_1
_geom_angle_atom_site_label_2
_geom_angle_atom_site_label_3
_geom_angle
_geom_angle_publ_flag
C(36) C(35) C(34) 119.3(2) yes
O(1) C(35) C(34) 116.1(2) yes
O(1) C(35) C(36) 124.7(2) yes
C(33) C(34) C(35) 121.1(2) yes
C(32) C(33) C(34) 120.5(2) yes
C(37) C(32) C(33) 118.1(2) yes
C(31) C(32) C(33) 121.8(2) yes
C(31) C(32) C(37) 120.1(2) yes
C(36) C(37) C(32) 121.4(2) yes
C(37) C(36) C(35) 119.7(2) yes
C(3) C(31) C(32) 119.1(2) yes
N C(31) C(32) 124.3(2) yes
N C(31) C(3) 116.6(2) yes
C(4) C(3) C(31) 116.5(2) yes
C(2) C(3) C(31) 114.9(2) yes
C(2) C(3) C(4) 104.9(2) yes
C(5) C(4) C(3) 106.7(2) yes
C(1) C(5) C(4) 108.1(2) yes
C(2) C(1) C(5) 104.2(2) yes
C(12) C(1) C(5) 108.8(2) yes
C(12) C(1) C(2) 113.2(2) yes
C(11) C(1) C(5) 110.9(2) yes
C(11) C(1) C(2) 111.4(2) yes
C(11) C(1) C(12) 108.3(2) yes
C(1) C(2) C(3) 101.60(10) yes
C(21) C(2) C(3) 111.2(2) yes
C(21) C(2) C(1) 113.6(2) yes
C(22) C(2) C(3) 110.9(2) yes
C(22) C(2) C(1) 110.2(2) yes
C(22) C(2) C(21) 109.2(3) yes
O(1) C(38) C(39) 107.5(2) yes
O(3) C(11) C(1) 125.6(2) yes
O(4) C(11) C(1) 111.9(2) yes
O(4) C(11) O(3) 122.5(3) yes
O(2) N C(31) 114.2(2) yes
C(38) O(1) C(35) 118.5(2) yes
C(41) O(4) C(11) 116.9(2) yes
H34 C(34) C(35) 119.50(10) no
C(33) C(34) H34 119.40(10) no
H33 C(33) C(34) 119.90(10) no
C(32) C(33) H33 119.70(10) no
H37 C(37) C(32) 119.20(10) no
C(36) C(37) H37 119.30(10) no
H36 C(36) C(35) 120.20(10) no
H36 C(36) C(37) 120.10(10) no
H3 C(3) C(31) 107.5(13) no
C(4) C(3) H3 104.0(13) no
C(2) C(3) H3 108.3(13) no
H4 C(4) C(3) 110.10(10) no
H4' C(4) C(3) 110.20(10) no
C(5) C(4) H4 110.10(10) no
C(5) C(4) H4' 110.2(2) no
H5 C(5) C(4) 109.8(2) no
H5' C(5) C(4) 109.9(2) no
C(1) C(5) H5 109.8(2) no
C(1) C(5) H5' 109.8(2) no
C(39) C(38) H38 110.0(2) no
C(39) C38) H38' 110.0(2) no
O(1) C(38) H38 110.00(10) no
O(1) C(38) H38' 109.90(10) no
H39 C(39) C(38) 109.3(2) no
H39' C(39) C(38) 109.5(2) no
H39' C(39) H39 109.5(2) no
H21 C(21) C(2) 109.6(2) no
H21' C(21) C(2) 109.30(10) no
H21" C(21) C(2) 109.5(2) no
H22 C(22) C(2) 109.5(2) no
H22' C(22) C(2) 109.7(2) no
H22" C(22) C(2) 109.30(10) no
H12 C(12) C(1) 109.40(10) no
H12' C(12) C(1) 109.30(10) no

loop_
_geom_bond_atom_site_label_1
_geom_bond_atom_site_label_2
_geom_bond_site_symmetry_1
_geom_bond_site_symmetry_2
_geom_bond_distance
_geom_bond_publ_flag
C(34) C(35) . . 1.380(3) yes
C(36) C(35) . . 1.388(3) yes
O(1) C(35) . . 1.359(3) yes
C(33) C(34) . . 1.374(3) yes
C(32) C(33) . . 1.396(3) yes
C(37) C(32) . . 1.388(3) yes
C(31) C(32) . . 1.484(3) yes
C(36) C(37) . . 1.384(3) yes
C(3) C(31) . . 1.518(2) yes
N C(31) . . 1.274(2) yes
C(4) C(3) . . 1.522(3) yes
C(2) C(3) . . 1.547(3) yes
C(5) C(4) . . 1.502(3) yes
C(1) C(5) . . 1.537(3) yes
C(2) C(1) . . 1.580(2) yes
C(12) C(1) . . 1.533(3) yes
C(11) C(1) . . 1.512(3) yes
C(21) C(2) . . 1.525(3) yes
C(22) C(2) . . 1.513(4) yes
C(39) C(38) . . 1.496(3) yes
O(1) C(38) . . 1.421(3) yes
O(3) C(11) . . 1.197(3) yes
O(4) C(11) . . 1.338(3) yes
O(4) C(41) . . 1.435(3) yes
O(2) N . . 1.417(2) yes
H34 C(34) . . 1.080 no
H33 C(33) . . 1.080 no
H37 C(37) . . 1.080 no
H36 C(36) . . 1.080 no
H3 C(3) . . 0.993 no
H4 C(4) . . 1.080 no
H4' C(4) . . 1.080 no
H5 C(5) . . 1.080 no
H5' C(5) . . 1.080 no
H38 C(38) . . 1.080 no
H38' C(38) . . 1.080 no
H39 C(39) . . 1.080 no
H39' C(39) . . 1.080 no
H39" C(39) . . 1.080 no
H21 C(21) . . 1.080 no
H21' C(21) . . 1.080 no
H21" C(21) . . 1.080 no
H22 C(22) . . 1.080 no
H22' C(22) . . 1.080 no
H22" C(22) . . 1.080 no
H12 C(12) . . 1.080 no
H12' C(12) . . 1.080 no
H12" C(12) . . 1.080 no
H41 C(41) . . 1.080 no
H41' C(41) . . 1.080 no
H41" C(41) . . 1.080 no
H O(2) . . 1.317 no
